data_4109658
loop_
_publ_author_name
'Ahmet Gunay'
'William D. Jones'

_publ_contact_author_address 'Department of Chemistry, University of Rochester, Rochester, New York 14627'
_publ_contact_author_email jones@chem.rochester.edu
_publ_contact_author_name 'William D. Jones'
_publ_section_title
;
 Cleavage of Carbon-Carbon Bonds of Diphenylacetylene and Its Derivatives
 via Photolysis of Pt Complexes: Tuning the C-C Bond Formation Energy
 toward Selective C-C Bond Activation
;
_journal_name_full 'Journal of the American Chemical Society'
_journal_page_first 8729
_journal_page_last 8735
_journal_paper_doi 10.1021/ja071698k
_journal_volume 129
_journal_year 2007
_chemical_formula_moiety 'C32 H40 F10 P2 Pt'
_chemical_formula_sum 'C32 H40 F10 P2 Pt'
_chemical_formula_weight 871.67
_chemical_name_common jonag15
_chemical_name_systematic 'Ni(dippe)(C6F5-CC-C6F5) , 7'
_space_group_IT_number 15
_symmetry_cell_setting monoclinic
_symmetry_space_group_name_Hall '-C 2yc'
_symmetry_space_group_name_H-M 'C 1 2/c 1'
_atom_sites_solution_hydrogens geom
_atom_sites_solution_primary direct
_atom_sites_solution_secondary difmap
_audit_creation_method SHELXL-97
_cell_angle_alpha 90.00
_cell_angle_beta 107.311(1)
_cell_angle_gamma 90.00
_cell_formula_units_Z 4
_cell_length_a 14.7040(4)
_cell_length_b 20.8268(4)
_cell_length_c 11.4067(2)
_cell_measurement_reflns_used 9760
_cell_measurement_temperature 150.0(1)
_cell_measurement_theta_max 28.29
_cell_measurement_theta_min 2.22
_cell_volume 3334.93(13)
_computing_cell_refinement 'SAINT (Bruker, 2003)'
_computing_data_collection 'APEX2 (Bruker, 2004)'
_computing_data_reduction 'SAINT (Bruker, 2003)'
_computing_molecular_graphics 'SHELXTL (Bruker, 2000)'
_computing_publication_material 'SHELXTL (Bruker, 2000)'
_computing_structure_refinement 'SHELXL-97 (Sheldrick, 1997)'
_computing_structure_solution 'SHELXS-97 (Sheldrick, 1997)'
_diffrn_ambient_temperature 150.0(1)
_diffrn_measured_fraction_theta_full 1.000
_diffrn_measured_fraction_theta_max 1.000
_diffrn_measurement_device_type 'Bruker SMART APEX II CCD Platform'
_diffrn_measurement_method 'area detector, \w scans per \f'
_diffrn_radiation_monochromator graphite
_diffrn_radiation_source 'fine-focus sealed tube'
_diffrn_radiation_type MoK\a
_diffrn_radiation_wavelength 0.71073
_diffrn_reflns_av_R_equivalents 0.0187
_diffrn_reflns_av_sigmaI/netI 0.0111
_diffrn_reflns_limit_h_max 19
_diffrn_reflns_limit_h_min -19
_diffrn_reflns_limit_k_max 27
_diffrn_reflns_limit_k_min -27
_diffrn_reflns_limit_l_max 15
_diffrn_reflns_limit_l_min -15
_diffrn_reflns_number 23197
_diffrn_reflns_theta_full 28.29
_diffrn_reflns_theta_max 28.29
_diffrn_reflns_theta_min 1.75
_exptl_absorpt_coefficient_mu 4.381
_exptl_absorpt_correction_T_max 0.4560
_exptl_absorpt_correction_T_min 0.2068
_exptl_absorpt_correction_type multi-scan
_exptl_absorpt_process_details 'SADABS (Blessing, 1995)'
_exptl_crystal_colour colorless
_exptl_crystal_density_diffrn 1.736
_exptl_crystal_description block
_exptl_crystal_F_000 1720
_exptl_crystal_size_max 0.38
_exptl_crystal_size_mid 0.32
_exptl_crystal_size_min 0.18
_refine_diff_density_max 5.649
_refine_diff_density_min -1.880
_refine_diff_density_rms 0.116
_refine_ls_extinction_method none
_refine_ls_goodness_of_fit_ref 1.043
_refine_ls_hydrogen_treatment constr
_refine_ls_matrix_type full
_refine_ls_number_parameters 210
_refine_ls_number_reflns 4142
_refine_ls_number_restraints 0
_refine_ls_restrained_S_all 1.043
_refine_ls_R_factor_all 0.0289
_refine_ls_R_factor_gt 0.0287
_refine_ls_shift/su_max 0.001
_refine_ls_shift/su_mean 0.000
_refine_ls_structure_factor_coef Fsqd
_refine_ls_weighting_details 'calc w=1/[\s^2^(Fo^2^)+(0.0389P)^2^+21.7425P] where P=(Fo^2^+2Fc^2^)/3'
_refine_ls_weighting_scheme calc
_refine_ls_wR_factor_gt 0.0713
_refine_ls_wR_factor_ref 0.0714
_reflns_number_gt 4081
_reflns_number_total 4142
_reflns_threshold_expression >2sigma(I)
_cod_data_source_file ja071698krom20070310_091852.cif
_cod_data_source_block jonag15
_cod_database_code 4109658

loop_
_symmetry_equiv_pos_as_xyz
'x, y, z'
'-x, y, -z+1/2'
'x+1/2, y+1/2, z'
'-x+1/2, y+1/2, -z+1/2'
'-x, -y, -z'
'x, -y, z-1/2'
'-x+1/2, -y+1/2, -z'
'x+1/2, -y+1/2, z-1/2'

loop_
_atom_site_label
_atom_site_type_symbol
_atom_site_fract_x
_atom_site_fract_y
_atom_site_fract_z
_atom_site_U_iso_or_equiv
_atom_site_adp_type
_atom_site_occupancy
_atom_site_symmetry_multiplicity
_atom_site_calc_flag
_atom_site_refinement_flags
Pt1 Pt 1.0000 0.256439(7) 0.7500 0.01819(6) Uani 1 2 d S
P1 P 0.92256(5) 0.17858(4) 0.82144(7) 0.01905(15) Uani 1 1 d .
C1 C 0.9687(2) 0.34954(16) 0.7797(3) 0.0231(6) Uani 1 1 d .
C3 C 0.9130(2) 0.39238(15) 0.8323(3) 0.0233(6) Uani 1 1 d .
C4 C 0.8202(2) 0.40929(16) 0.7671(3) 0.0257(6) Uani 1 1 d .
F1 F 0.78290(16) 0.38720(11) 0.6521(2) 0.0350(5) Uani 1 1 d .
C5 C 0.7638(3) 0.44728(17) 0.8160(4) 0.0304(7) Uani 1 1 d .
F2 F 0.67453(16) 0.46251(12) 0.7498(3) 0.0432(6) Uani 1 1 d .
C6 C 0.7998(3) 0.47014(17) 0.9352(4) 0.0336(8) Uani 1 1 d .
F3 F 0.74507(18) 0.50697(14) 0.9820(3) 0.0486(7) Uani 1 1 d .
C7 C 0.8910(3) 0.45414(18) 1.0025(3) 0.0335(8) Uani 1 1 d .
F4 F 0.9256(2) 0.47625(14) 1.1179(2) 0.0492(6) Uani 1 1 d .
C8 C 0.9462(3) 0.41618(17) 0.9515(3) 0.0286(7) Uani 1 1 d .
F5 F 1.03527(17) 0.40221(13) 1.0201(2) 0.0419(6) Uani 1 1 d .
C15 C 0.9620(2) 0.17256(19) 0.9941(3) 0.0283(7) Uani 1 1 d .
C16 C 0.9656(3) 0.2402(2) 1.0492(4) 0.0355(9) Uani 1 1 d .
H16A H 0.9875 0.2373 1.1390 0.053 Uiso 1 1 calc R
H16B H 0.9018 0.2593 1.0228 0.053 Uiso 1 1 calc R
H16C H 1.0096 0.2670 1.0210 0.053 Uiso 1 1 calc R
C17 C 1.0642(3) 0.1467(2) 1.0333(3) 0.0347(8) Uani 1 1 d .
H17A H 1.0892 0.1470 1.1231 0.052 Uiso 1 1 calc R
H17B H 1.1042 0.1740 0.9988 0.052 Uiso 1 1 calc R
H17C H 1.0645 0.1027 1.0030 0.052 Uiso 1 1 calc R
C18 C 0.9013(3) 0.1288(2) 1.0485(4) 0.0420(10) Uani 1 1 d .
H18A H 0.9297 0.1264 1.1378 0.063 Uiso 1 1 calc R
H18B H 0.8988 0.0857 1.0132 0.063 Uiso 1 1 calc R
H18C H 0.8367 0.1463 1.0295 0.063 Uiso 1 1 calc R
C19 C 0.7881(2) 0.18206(17) 0.7627(3) 0.0234(6) Uani 1 1 d .
C20 C 0.7614(2) 0.1969(2) 0.6248(3) 0.0321(8) Uani 1 1 d .
H20A H 0.6928 0.2050 0.5932 0.048 Uiso 1 1 calc R
H20B H 0.7781 0.1602 0.5815 0.048 Uiso 1 1 calc R
H20C H 0.7963 0.2350 0.6117 0.048 Uiso 1 1 calc R
C21 C 0.7522(3) 0.2379(2) 0.8240(4) 0.0326(8) Uani 1 1 d .
H21A H 0.6846 0.2454 0.7816 0.049 Uiso 1 1 calc R
H21B H 0.7887 0.2767 0.8195 0.049 Uiso 1 1 calc R
H21C H 0.7602 0.2273 0.9102 0.049 Uiso 1 1 calc R
C22 C 0.7375(3) 0.1199(2) 0.7786(4) 0.0353(8) Uani 1 1 d .
H22A H 0.6688 0.1245 0.7394 0.053 Uiso 1 1 calc R
H22B H 0.7496 0.1110 0.8663 0.053 Uiso 1 1 calc R
H22C H 0.7618 0.0843 0.7403 0.053 Uiso 1 1 calc R
C31 C 0.9516(2) 0.10023(16) 0.7631(3) 0.0246(6) Uani 1 1 d .
H31A H 0.9520 0.0665 0.8243 0.029 Uiso 1 1 calc R
H31B H 0.9010 0.0893 0.6865 0.029 Uiso 1 1 calc R

loop_
_atom_site_aniso_label
_atom_site_aniso_U_11
_atom_site_aniso_U_22
_atom_site_aniso_U_33
_atom_site_aniso_U_23
_atom_site_aniso_U_13
_atom_site_aniso_U_12
Pt1 0.01774(9) 0.02125(9) 0.01529(9) 0.000 0.00446(6) 0.000
P1 0.0173(3) 0.0254(4) 0.0148(3) 0.0011(3) 0.0052(3) -0.0002(3)
C1 0.0220(14) 0.0253(15) 0.0224(14) -0.0009(12) 0.0070(12) 0.0005(12)
C3 0.0257(15) 0.0213(14) 0.0250(15) -0.0001(11) 0.0108(12) -0.0023(12)
C4 0.0261(16) 0.0225(14) 0.0281(16) -0.0018(12) 0.0078(13) -0.0006(12)
F1 0.0313(11) 0.0400(12) 0.0288(10) -0.0059(9) 0.0013(9) 0.0034(9)
C5 0.0264(16) 0.0233(15) 0.044(2) 0.0008(14) 0.0136(15) -0.0001(12)
F2 0.0283(11) 0.0373(12) 0.0618(16) -0.0046(11) 0.0099(11) 0.0078(9)
C6 0.0390(19) 0.0235(16) 0.046(2) -0.0042(15) 0.0244(17) 0.0011(14)
F3 0.0543(16) 0.0390(13) 0.0641(17) -0.0142(12) 0.0355(14) 0.0022(11)
C7 0.047(2) 0.0293(17) 0.0271(17) -0.0064(14) 0.0146(15) -0.0068(15)
F4 0.0667(17) 0.0502(15) 0.0320(12) -0.0168(11) 0.0165(12) -0.0045(13)
C8 0.0297(17) 0.0275(16) 0.0273(16) -0.0026(13) 0.0065(13) -0.0003(13)
F5 0.0362(12) 0.0472(14) 0.0335(12) -0.0065(10) -0.0033(10) 0.0031(10)
C15 0.0223(15) 0.045(2) 0.0171(14) 0.0046(13) 0.0049(12) -0.0034(14)
C16 0.0303(19) 0.056(2) 0.0207(17) -0.0079(15) 0.0089(14) -0.0054(16)
C17 0.0251(16) 0.055(2) 0.0217(15) 0.0108(15) 0.0033(13) 0.0036(16)
C18 0.0324(19) 0.068(3) 0.0263(18) 0.0160(18) 0.0090(15) -0.0102(19)
C19 0.0182(13) 0.0331(16) 0.0185(14) -0.0002(12) 0.0048(11) 0.0022(12)
C20 0.0218(15) 0.054(2) 0.0184(15) 0.0023(14) 0.0035(12) 0.0048(15)
C21 0.0229(16) 0.045(2) 0.0318(19) -0.0052(15) 0.0115(14) 0.0044(14)
C22 0.0228(16) 0.041(2) 0.040(2) 0.0017(16) 0.0062(14) -0.0069(14)
C31 0.0216(15) 0.0237(14) 0.0305(16) 0.0012(12) 0.0109(12) -0.0026(11)

loop_
_atom_type_symbol
_atom_type_description
_atom_type_scat_dispersion_real
_atom_type_scat_dispersion_imag
_atom_type_scat_source
C C 0.0033 0.0016 'International Tables Vol C Tables 4.2.6.8 and 6.1.1.4'
H H 0.0000 0.0000 'International Tables Vol C Tables 4.2.6.8 and 6.1.1.4'
F F 0.0171 0.0103 'International Tables Vol C Tables 4.2.6.8 and 6.1.1.4'
P P 0.1023 0.0942 'International Tables Vol C Tables 4.2.6.8 and 6.1.1.4'
Pt Pt -1.7033 8.3905 'International Tables Vol C Tables 4.2.6.8 and 6.1.1.4'

loop_
_geom_angle_atom_site_label_1
_geom_angle_atom_site_label_2
_geom_angle_atom_site_label_3
_geom_angle
_geom_angle_site_symmetry_1
_geom_angle_site_symmetry_3
C1 Pt1 C1 36.92(18) . 2_756
C1 Pt1 P1 154.11(9) . 2_756
C1 Pt1 P1 117.19(9) 2_756 2_756
C1 Pt1 P1 117.19(9) . .
C1 Pt1 P1 154.11(9) 2_756 .
P1 Pt1 P1 88.70(4) 2_756 .
C31 P1 C15 106.49(17) . .
C31 P1 C19 103.52(15) . .
C15 P1 C19 109.72(14) . .
C31 P1 Pt1 107.80(10) . .
C15 P1 Pt1 113.06(12) . .
C19 P1 Pt1 115.41(11) . .
C1 C1 C3 142.22(18) 2_756 .
C1 C1 Pt1 71.54(9) 2_756 .
C3 C1 Pt1 146.2(2) . .
C8 C3 C4 115.8(3) . .
C8 C3 C1 122.9(3) . .
C4 C3 C1 121.2(3) . .
F1 C4 C5 118.2(3) . .
F1 C4 C3 119.1(3) . .
C5 C4 C3 122.8(3) . .
F2 C5 C4 120.9(3) . .
F2 C5 C6 119.5(3) . .
C4 C5 C6 119.6(3) . .
F3 C6 C7 121.5(4) . .
F3 C6 C5 119.3(4) . .
C7 C6 C5 119.2(3) . .
F4 C7 C6 119.1(4) . .
F4 C7 C8 120.7(4) . .
C6 C7 C8 120.2(3) . .
F5 C8 C7 118.2(3) . .
F5 C8 C3 119.4(3) . .
C7 C8 C3 122.4(3) . .
C18 C15 C17 108.2(3) . .
C18 C15 C16 109.4(3) . .
C17 C15 C16 107.0(3) . .
C18 C15 P1 115.4(3) . .
C17 C15 P1 107.4(2) . .
C16 C15 P1 109.2(3) . .
C15 C16 H16A 109.5 . .
C15 C16 H16B 109.5 . .
H16A C16 H16B 109.5 . .
C15 C16 H16C 109.5 . .
H16A C16 H16C 109.5 . .
H16B C16 H16C 109.5 . .
C15 C17 H17A 109.5 . .
C15 C17 H17B 109.5 . .
H17A C17 H17B 109.5 . .
C15 C17 H17C 109.5 . .
H17A C17 H17C 109.5 . .
H17B C17 H17C 109.5 . .
C15 C18 H18A 109.5 . .
C15 C18 H18B 109.5 . .
H18A C18 H18B 109.5 . .
C15 C18 H18C 109.5 . .
H18A C18 H18C 109.5 . .
H18B C18 H18C 109.5 . .
C21 C19 C22 110.0(3) . .
C21 C19 C20 107.3(3) . .
C22 C19 C20 107.9(3) . .
C21 C19 P1 109.5(2) . .
C22 C19 P1 114.8(2) . .
C20 C19 P1 107.0(2) . .
C19 C20 H20A 109.5 . .
C19 C20 H20B 109.5 . .
H20A C20 H20B 109.5 . .
C19 C20 H20C 109.5 . .
H20A C20 H20C 109.5 . .
H20B C20 H20C 109.5 . .
C19 C21 H21A 109.5 . .
C19 C21 H21B 109.5 . .
H21A C21 H21B 109.5 . .
C19 C21 H21C 109.5 . .
H21A C21 H21C 109.5 . .
H21B C21 H21C 109.5 . .
C19 C22 H22A 109.5 . .
C19 C22 H22B 109.5 . .
H22A C22 H22B 109.5 . .
C19 C22 H22C 109.5 . .
H22A C22 H22C 109.5 . .
H22B C22 H22C 109.5 . .
C31 C31 P1 113.16(13) 2_756 .
C31 C31 H31A 108.9 2_756 .
P1 C31 H31A 108.9 . .
C31 C31 H31B 108.9 2_756 .
P1 C31 H31B 108.9 . .
H31A C31 H31B 107.8 . .

loop_
_geom_bond_atom_site_label_1
_geom_bond_atom_site_label_2
_geom_bond_distance
_geom_bond_site_symmetry_2
Pt1 C1 2.044(3) .
Pt1 C1 2.044(3) 2_756
Pt1 P1 2.2676(8) 2_756
Pt1 P1 2.2676(8) .
P1 C31 1.859(3) .
P1 C15 1.884(3) .
P1 C19 1.890(3) .
C1 C1 1.295(6) 2_756
C1 C3 1.456(4) .
C3 C8 1.391(5) .
C3 C4 1.392(5) .
C4 F1 1.343(4) .
C4 C5 1.378(5) .
C5 F2 1.343(4) .
C5 C6 1.389(6) .
C6 F3 1.333(4) .
C6 C7 1.373(6) .
C7 F4 1.344(4) .
C7 C8 1.380(5) .
C8 F5 1.342(4) .
C15 C18 1.531(5) .
C15 C17 1.531(5) .
C15 C16 1.537(6) .
C16 H16A 0.9800 .
C16 H16B 0.9800 .
C16 H16C 0.9800 .
C17 H17A 0.9800 .
C17 H17B 0.9800 .
C17 H17C 0.9800 .
C18 H18A 0.9800 .
C18 H18B 0.9800 .
C18 H18C 0.9800 .
C19 C21 1.530(5) .
C19 C22 1.531(5) .
C19 C20 1.535(4) .
C20 H20A 0.9800 .
C20 H20B 0.9800 .
C20 H20C 0.9800 .
C21 H21A 0.9800 .
C21 H21B 0.9800 .
C21 H21C 0.9800 .
C22 H22A 0.9800 .
C22 H22B 0.9800 .
C22 H22C 0.9800 .
C31 C31 1.540(6) 2_756
C31 H31A 0.9900 .
C31 H31B 0.9900 .

loop_
_geom_torsion_atom_site_label_1
_geom_torsion_atom_site_label_2
_geom_torsion_atom_site_label_3
_geom_torsion_atom_site_label_4
_geom_torsion
_geom_torsion_site_symmetry_1
_geom_torsion_site_symmetry_4
C1 Pt1 P1 C31 172.18(15) . .
C1 Pt1 P1 C31 171.5(2) 2_756 .
P1 Pt1 P1 C31 -8.03(11) 2_756 .
C1 Pt1 P1 C15 -70.39(16) . .
C1 Pt1 P1 C15 -71.0(2) 2_756 .
P1 Pt1 P1 C15 109.39(13) 2_756 .
C1 Pt1 P1 C19 57.07(15) . .
C1 Pt1 P1 C19 56.4(2) 2_756 .
P1 Pt1 P1 C19 -123.14(12) 2_756 .
P1 Pt1 C1 C1 1.0(5) 2_756 2_756
P1 Pt1 C1 C1 -179.5(2) . 2_756
C1 Pt1 C1 C3 179.8(7) 2_756 .
P1 Pt1 C1 C3 -179.2(3) 2_756 .
P1 Pt1 C1 C3 0.3(5) . .
C1 C1 C3 C8 -88.2(7) 2_756 .
Pt1 C1 C3 C8 92.1(5) . .
C1 C1 C3 C4 95.2(7) 2_756 .
Pt1 C1 C3 C4 -84.5(5) . .
C8 C3 C4 F1 -179.0(3) . .
C1 C3 C4 F1 -2.2(5) . .
C8 C3 C4 C5 0.1(5) . .
C1 C3 C4 C5 176.9(3) . .
F1 C4 C5 F2 -0.9(5) . .
C3 C4 C5 F2 180.0(3) . .
F1 C4 C5 C6 179.1(3) . .
C3 C4 C5 C6 0.0(5) . .
F2 C5 C6 F3 -0.1(5) . .
C4 C5 C6 F3 179.9(3) . .
F2 C5 C6 C7 179.7(3) . .
C4 C5 C6 C7 -0.3(5) . .
F3 C6 C7 F4 -0.1(6) . .
C5 C6 C7 F4 -179.9(3) . .
F3 C6 C7 C8 -179.7(3) . .
C5 C6 C7 C8 0.5(6) . .
F4 C7 C8 F5 -0.2(5) . .
C6 C7 C8 F5 179.4(3) . .
F4 C7 C8 C3 -180.0(3) . .
C6 C7 C8 C3 -0.4(6) . .
C4 C3 C8 F5 -179.7(3) . .
C1 C3 C8 F5 3.5(5) . .
C4 C3 C8 C7 0.1(5) . .
C1 C3 C8 C7 -176.7(3) . .
C31 P1 C15 C18 -71.5(3) . .
C19 P1 C15 C18 39.9(4) . .
Pt1 P1 C15 C18 170.3(3) . .
C31 P1 C15 C17 49.2(3) . .
C19 P1 C15 C17 160.6(3) . .
Pt1 P1 C15 C17 -69.0(3) . .
C31 P1 C15 C16 164.8(2) . .
C19 P1 C15 C16 -83.7(3) . .
Pt1 P1 C15 C16 46.6(3) . .
C31 P1 C19 C21 169.1(3) . .
C15 P1 C19 C21 55.8(3) . .
Pt1 P1 C19 C21 -73.4(3) . .
C31 P1 C19 C22 44.8(3) . .
C15 P1 C19 C22 -68.6(3) . .
Pt1 P1 C19 C22 162.3(2) . .
C31 P1 C19 C20 -74.9(3) . .
C15 P1 C19 C20 171.8(3) . .
Pt1 P1 C19 C20 42.7(3) . .
C15 P1 C31 C31 -94.9(3) . 2_756
C19 P1 C31 C31 149.4(3) . 2_756
Pt1 P1 C31 C31 26.7(3) . 2_756
